data_7020462
loop_
_publ_author_name
'Cui, Hong-Hua'
'Hu, Ming-Qiang'
'Wen, Hui-Min'
'Chai, Guo-Liang'
'Ma, Cheng-Bing'
'Chen, Hui'
'Chen, Chang-Neng'

_publ_section_title
;
 Efficient [FeFe] hydrogenase mimic dyads covalently linking to iridium
 photosensitizer for photocatalytic hydrogen evolution.
;
_journal_issue 45
_journal_name_full 'Dalton transactions (Cambridge, England : 2003)'
_journal_page_first 13899
_journal_page_last 13907
_journal_paper_doi 10.1039/c2dt31618h
_journal_volume 41
_journal_year 2012
_chemical_formula_sum 'C26 H22 Fe2 N O5 P S2'
_chemical_formula_weight 635.24
_chemical_name_systematic
;
?
;
_space_group_IT_number 14
_symmetry_cell_setting monoclinic
_symmetry_space_group_name_Hall '-P 2ybc'
_symmetry_space_group_name_H-M 'P 1 21/c 1'
_atom_sites_solution_hydrogens geom
_atom_sites_solution_primary direct
_atom_sites_solution_secondary difmap
_audit_creation_method SHELXL-97
_cell_angle_alpha 90.00
_cell_angle_beta 102.637(5)
_cell_angle_gamma 90.00
_cell_formula_units_Z 4
_cell_length_a 9.2504(7)
_cell_length_b 17.5313(13)
_cell_length_c 16.5973(15)
_cell_measurement_reflns_used 7739
_cell_measurement_temperature 293(2)
_cell_measurement_theta_max 27.6491
_cell_measurement_theta_min 2.2564
_cell_volume 2626.4(4)
_computing_structure_refinement 'SHELXL-97 (Sheldrick, 1997)'
_computing_structure_solution 'SHELXS-97 (Sheldrick, 1990)'
_diffrn_ambient_temperature 293(2)
_diffrn_detector_area_resol_mean 28.5714
_diffrn_measured_fraction_theta_full 0.992
_diffrn_measured_fraction_theta_max 0.992
_diffrn_measurement_device_type Saturn724+
_diffrn_measurement_method CCD_Profile_fitting
_diffrn_radiation_monochromator graphite
_diffrn_radiation_source 'fine-focus sealed tube'
_diffrn_radiation_type MoK\a
_diffrn_radiation_wavelength 0.71073
_diffrn_reflns_av_R_equivalents 0.0601
_diffrn_reflns_av_sigmaI/netI 0.0715
_diffrn_reflns_limit_h_max 12
_diffrn_reflns_limit_h_min -12
_diffrn_reflns_limit_k_max 22
_diffrn_reflns_limit_k_min -22
_diffrn_reflns_limit_l_max 21
_diffrn_reflns_limit_l_min -21
_diffrn_reflns_number 20457
_diffrn_reflns_theta_full 27.47
_diffrn_reflns_theta_max 27.47
_diffrn_reflns_theta_min 2.26
_exptl_absorpt_coefficient_mu 1.363
_exptl_absorpt_correction_T_max 0.761
_exptl_absorpt_correction_T_min 0.586
_exptl_absorpt_correction_type multi-scan
_exptl_absorpt_process_details 'SADABS (Sheldrich, 1996)'
_exptl_crystal_colour Red
_exptl_crystal_density_diffrn 1.607
_exptl_crystal_density_method 'not measured'
_exptl_crystal_description Block
_exptl_crystal_F_000 1296
_exptl_crystal_size_max 0.40
_exptl_crystal_size_mid 0.35
_exptl_crystal_size_min 0.20
_refine_diff_density_max 0.995
_refine_diff_density_min -1.036
_refine_diff_density_rms 0.244
_refine_ls_extinction_method none
_refine_ls_goodness_of_fit_ref 1.060
_refine_ls_hydrogen_treatment constr
_refine_ls_matrix_type full
_refine_ls_number_parameters 344
_refine_ls_number_reflns 5954
_refine_ls_number_restraints 0
_refine_ls_restrained_S_all 1.060
_refine_ls_R_factor_all 0.0633
_refine_ls_R_factor_gt 0.0418
_refine_ls_shift/su_max 0.000
_refine_ls_shift/su_mean 0.000
_refine_ls_structure_factor_coef Fsqd
_refine_ls_weighting_details 'calc w=1/[\s^2^(Fo^2^)+(0.0938P)^2^+0.0000P] where P=(Fo^2^+2Fc^2^)/3'
_refine_ls_weighting_scheme calc
_refine_ls_wR_factor_gt 0.1080
_refine_ls_wR_factor_ref 0.1686
_reflns_number_gt 4471
_reflns_number_total 5954
_reflns_threshold_expression >2sigma(I)
_cod_data_source_file c2dt31618h.txt
_cod_data_source_block b
_cod_depositor_comments
;
The following automatic conversions were performed:

'_symmetry_cell_setting' value 'Monoclinic' changed to 'monoclinic'
according to /home/saulius/struct/CIF-dictionaries/cif_core.dic
dictionary named 'cif_core.dic' version 2.4.2 from
2011-04-26.

'_exptl_absorpt_correction_type' value 'Multi-scan'
changed to 'multi-scan' according to
/home/saulius/struct/CIF-dictionaries/cif_core.dic dictionary named
'cif_core.dic' version 2.4.2 from 2011-04-26.

Automatic conversion script
Id: cif_fix_values 1891 2012-01-12 08:04:46Z andrius 
;
_cod_original_sg_symbol_H-M P2(1)/c
_cod_database_code 7020462

loop_
_symmetry_equiv_pos_as_xyz
'x, y, z'
'-x, y+1/2, -z+1/2'
'-x, -y, -z'
'x, -y-1/2, z-1/2'

loop_
_atom_site_label
_atom_site_type_symbol
_atom_site_fract_x
_atom_site_fract_y
_atom_site_fract_z
_atom_site_U_iso_or_equiv
_atom_site_adp_type
_atom_site_occupancy
_atom_site_symmetry_multiplicity
_atom_site_calc_flag
_atom_site_refinement_flags
Fe2 Fe 0.89661(6) 0.07592(3) 0.23830(3) 0.01893(17) Uani 1 1 d .
Fe1 Fe 0.73227(6) 0.00951(4) 0.11705(4) 0.02133(18) Uani 1 1 d .
S2 S 0.96188(11) 0.05317(6) 0.11651(6) 0.0218(2) Uani 1 1 d .
S1 S 0.84502(11) -0.05041(6) 0.23521(6) 0.0234(2) Uani 1 1 d .
P1 P 1.10622(11) 0.10333(6) 0.33129(6) 0.0192(2) Uani 1 1 d .
O2 O 0.4543(4) -0.0116(2) 0.1730(2) 0.0460(9) Uani 1 1 d .
C9 C 1.2398(4) 0.1668(2) 0.2988(2) 0.0217(8) Uani 1 1 d .
C20 C 1.0741(4) 0.1537(3) 0.4233(2) 0.0221(9) Uani 1 1 d .
O4 O 0.6999(4) 0.0854(2) 0.3532(2) 0.0499(11) Uani 1 1 d .
O3 O 0.6257(4) 0.1383(2) 0.0064(2) 0.0527(11) Uani 1 1 d .
O5 O 0.8170(4) 0.2316(2) 0.1835(2) 0.0436(9) Uani 1 1 d .
C21 C 1.1541(5) -0.0377(3) 0.4092(3) 0.0297(10) Uani 1 1 d .
H22A H 1.0543 -0.0348 0.4107 0.036 Uiso 1 1 calc R
C23 C 1.3704(5) 0.0165(3) 0.3736(3) 0.0277(10) Uani 1 1 d .
H23A H 1.4167 0.0565 0.3525 0.033 Uiso 1 1 calc R
O1 O 0.7105(4) -0.1150(2) -0.0037(2) 0.0441(9) Uani 1 1 d .
C8 C 1.1198(5) -0.0778(3) 0.1887(3) 0.0298(10) Uani 1 1 d .
H21A H 1.1723 -0.0467 0.2342 0.036 Uiso 1 1 calc R
H21B H 1.1870 -0.1177 0.1795 0.036 Uiso 1 1 calc R
C15 C 1.1558(5) 0.1348(3) 0.5022(3) 0.0287(10) Uani 1 1 d .
H20A H 1.2173 0.0922 0.5094 0.034 Uiso 1 1 calc R
C13 C 1.3932(5) 0.1965(3) 0.2026(3) 0.0324(10) Uani 1 1 d .
H19A H 1.4241 0.1845 0.1545 0.039 Uiso 1 1 calc R
C3 C 0.6637(5) 0.0879(3) 0.0497(3) 0.0289(10) Uani 1 1 d .
C7 C 1.0829(5) -0.0288(3) 0.1127(3) 0.0275(10) Uani 1 1 d .
H17A H 1.0363 -0.0608 0.0666 0.033 Uiso 1 1 calc R
H17B H 1.1749 -0.0101 0.1011 0.033 Uiso 1 1 calc R
C2 C 0.5628(5) -0.0022(3) 0.1502(3) 0.0286(10) Uani 1 1 d .
C12 C 1.4561(5) 0.2586(3) 0.2494(3) 0.0338(11) Uani 1 1 d .
C1 C 0.7173(5) -0.0676(3) 0.0433(3) 0.0275(10) Uani 1 1 d .
C22 C 1.2198(5) 0.0222(2) 0.3752(2) 0.0234(9) Uani 1 1 d .
C4 C 0.7783(5) 0.0830(3) 0.3090(3) 0.0326(11) Uani 1 1 d .
C5 C 0.8524(4) 0.1710(3) 0.2059(3) 0.0261(9) Uani 1 1 d .
C6 C 0.9891(5) -0.1147(3) 0.2144(3) 0.0315(10) Uani 1 1 d .
H10A H 1.0262 -0.1446 0.2637 0.038 Uiso 1 1 calc R
H10B H 0.9432 -0.1498 0.1712 0.038 Uiso 1 1 calc R
C10 C 1.3032(5) 0.2287(3) 0.3461(3) 0.0294(10) Uani 1 1 d .
H9A H 1.2741 0.2403 0.3949 0.035 Uiso 1 1 calc R
C19 C 0.9804(5) 0.2160(3) 0.4147(3) 0.0268(9) Uani 1 1 d .
H8A H 0.9228 0.2276 0.3629 0.032 Uiso 1 1 calc R
C14 C 1.2858(4) 0.1524(3) 0.2260(3) 0.0251(9) Uani 1 1 d .
H7A H 1.2434 0.1122 0.1924 0.030 Uiso 1 1 calc R
C18 C 0.9702(5) 0.2616(3) 0.4815(3) 0.0314(10) Uani 1 1 d .
H6A H 0.9077 0.3038 0.4744 0.038 Uiso 1 1 calc R
C16 C 1.1451(5) 0.1795(3) 0.5694(3) 0.0352(11) Uani 1 1 d .
H5A H 1.1990 0.1662 0.6217 0.042 Uiso 1 1 calc R
C26 C 1.2351(5) -0.1011(3) 0.4406(3) 0.0357(11) Uani 1 1 d .
H4A H 1.1899 -0.1399 0.4643 0.043 Uiso 1 1 calc R
C11 C 1.4096(5) 0.2734(3) 0.3211(3) 0.0344(11) Uani 1 1 d .
H3A H 1.4504 0.3144 0.3537 0.041 Uiso 1 1 calc R
C17 C 1.0559(5) 0.2433(3) 0.5601(3) 0.0333(11) Uani 1 1 d .
H2A H 1.0523 0.2740 0.6054 0.040 Uiso 1 1 calc R
C25 C 1.3847(6) -0.1078(3) 0.4373(3) 0.0405(13) Uani 1 1 d .
C24 C 1.4509(5) -0.0480(3) 0.4031(3) 0.0384(12) Uani 1 1 d .
H24A H 1.5499 -0.0516 0.4001 0.046 Uiso 1 1 calc R
N2 N 1.4513(8) -0.1727(5) 0.4659(5) 0.045(2) Uani 0.552(8) 1 d P
H2B H 1.5424 -0.1803 0.4641 0.054 Uiso 0.552(8) 1 calc PR
H2C H 1.4033 -0.2071 0.4862 0.054 Uiso 0.552(8) 1 calc PR
N1 N 1.5464(10) 0.3075(6) 0.2270(7) 0.046(3) Uani 0.448(8) 1 d P
H1A H 1.5744 0.3472 0.2568 0.055 Uiso 0.448(8) 1 calc PR
H1B H 1.5777 0.3001 0.1826 0.055 Uiso 0.448(8) 1 calc PR

loop_
_atom_site_aniso_label
_atom_site_aniso_U_11
_atom_site_aniso_U_22
_atom_site_aniso_U_33
_atom_site_aniso_U_23
_atom_site_aniso_U_13
_atom_site_aniso_U_12
Fe2 0.0161(3) 0.0203(3) 0.0199(3) -0.0018(2) 0.0029(2) -0.0015(2)
Fe1 0.0165(3) 0.0235(3) 0.0221(3) -0.0004(2) 0.0002(2) -0.0031(2)
S2 0.0193(5) 0.0254(6) 0.0204(5) -0.0014(4) 0.0042(4) -0.0036(4)
S1 0.0223(5) 0.0217(5) 0.0249(5) 0.0023(4) 0.0028(4) -0.0029(4)
P1 0.0174(5) 0.0194(5) 0.0199(5) -0.0020(4) 0.0025(4) -0.0019(4)
O2 0.0262(17) 0.056(3) 0.057(2) 0.0013(19) 0.0135(17) -0.0022(17)
C9 0.0180(18) 0.018(2) 0.027(2) 0.0029(16) 0.0008(16) 0.0018(15)
C20 0.0199(19) 0.026(2) 0.0205(19) -0.0032(17) 0.0052(15) -0.0047(16)
O4 0.0344(19) 0.076(3) 0.047(2) -0.020(2) 0.0247(18) -0.0149(19)
O3 0.040(2) 0.050(3) 0.059(2) 0.022(2) -0.0082(18) -0.0018(18)
O5 0.051(2) 0.0256(19) 0.052(2) 0.0019(17) 0.0046(17) 0.0079(17)
C21 0.028(2) 0.031(3) 0.028(2) 0.0062(19) 0.0035(18) -0.0068(19)
C23 0.021(2) 0.023(2) 0.036(2) 0.0105(19) 0.0012(18) -0.0032(17)
O1 0.0350(19) 0.048(2) 0.048(2) -0.0188(19) 0.0064(16) -0.0056(17)
C8 0.025(2) 0.030(3) 0.032(2) -0.0055(19) -0.0001(18) 0.0026(18)
C15 0.026(2) 0.034(3) 0.025(2) -0.0039(19) 0.0039(17) -0.0004(19)
C13 0.033(2) 0.033(3) 0.030(2) 0.004(2) 0.0049(19) -0.006(2)
C3 0.022(2) 0.034(3) 0.026(2) 0.0051(19) -0.0030(17) -0.0043(18)
C7 0.023(2) 0.032(3) 0.027(2) -0.0104(19) 0.0034(17) 0.0001(18)
C2 0.024(2) 0.033(3) 0.027(2) -0.0036(19) 0.0024(18) -0.0015(18)
C12 0.032(2) 0.028(3) 0.040(3) 0.009(2) 0.004(2) -0.006(2)
C1 0.020(2) 0.036(3) 0.026(2) -0.0030(19) 0.0029(17) -0.0051(18)
C22 0.024(2) 0.021(2) 0.022(2) -0.0024(16) -0.0019(16) -0.0050(17)
C4 0.023(2) 0.038(3) 0.035(3) -0.010(2) 0.0023(19) -0.0124(19)
C5 0.021(2) 0.029(2) 0.028(2) -0.0062(18) 0.0035(17) 0.0004(17)
C6 0.032(2) 0.021(2) 0.037(3) -0.0029(19) -0.002(2) 0.0051(18)
C10 0.032(2) 0.022(2) 0.033(2) -0.0015(19) 0.0037(19) -0.0016(18)
C19 0.027(2) 0.028(2) 0.028(2) -0.0020(18) 0.0096(18) -0.0050(18)
C14 0.022(2) 0.025(2) 0.028(2) -0.0043(18) 0.0044(17) -0.0041(17)
C18 0.040(2) 0.023(2) 0.034(2) -0.0024(19) 0.014(2) -0.006(2)
C16 0.035(2) 0.050(3) 0.019(2) -0.007(2) 0.0018(18) -0.009(2)
C26 0.042(3) 0.029(3) 0.033(2) 0.011(2) 0.002(2) -0.013(2)
C11 0.041(3) 0.021(2) 0.040(3) -0.004(2) 0.005(2) -0.008(2)
C17 0.038(3) 0.038(3) 0.027(2) -0.012(2) 0.012(2) -0.009(2)
C25 0.042(3) 0.028(3) 0.043(3) 0.013(2) -0.009(2) -0.002(2)
C24 0.029(2) 0.034(3) 0.048(3) 0.013(2) -0.001(2) 0.004(2)
N2 0.024(4) 0.036(5) 0.070(6) 0.020(4) 0.002(4) 0.005(3)
N1 0.041(6) 0.038(6) 0.067(7) -0.010(5) 0.032(5) -0.022(5)

loop_
_atom_type_symbol
_atom_type_description
_atom_type_scat_dispersion_real
_atom_type_scat_dispersion_imag
_atom_type_scat_source
C C 0.0033 0.0016 'International Tables Vol C Tables 4.2.6.8 and 6.1.1.4'
H H 0.0000 0.0000 'International Tables Vol C Tables 4.2.6.8 and 6.1.1.4'
N N 0.0061 0.0033 'International Tables Vol C Tables 4.2.6.8 and 6.1.1.4'
O O 0.0106 0.0060 'International Tables Vol C Tables 4.2.6.8 and 6.1.1.4'
P P 0.1023 0.0942 'International Tables Vol C Tables 4.2.6.8 and 6.1.1.4'
S S 0.1246 0.1234 'International Tables Vol C Tables 4.2.6.8 and 6.1.1.4'
Fe Fe 0.3463 0.8444 'International Tables Vol C Tables 4.2.6.8 and 6.1.1.4'

loop_
_geom_angle_atom_site_label_1
_geom_angle_atom_site_label_2
_geom_angle_atom_site_label_3
_geom_angle
C5 Fe2 C4 90.0(2)
C5 Fe2 P1 96.55(13)
C4 Fe2 P1 95.47(14)
C5 Fe2 S1 151.67(13)
C4 Fe2 S1 85.73(16)
P1 Fe2 S1 111.73(4)
C5 Fe2 S2 89.07(14)
C4 Fe2 S2 157.52(14)
P1 Fe2 S2 106.94(4)
S1 Fe2 S2 84.47(4)
C5 Fe2 Fe1 97.66(13)
C4 Fe2 Fe1 101.99(14)
P1 Fe2 Fe1 157.39(4)
S1 Fe2 Fe1 56.20(3)
S2 Fe2 Fe1 55.94(3)
C2 Fe1 C3 93.8(2)
C2 Fe1 C1 100.4(2)
C3 Fe1 C1 100.7(2)
C2 Fe1 S2 158.58(15)
C3 Fe1 S2 86.70(14)
C1 Fe1 S2 100.56(14)
C2 Fe1 S1 87.09(15)
C3 Fe1 S1 157.68(15)
C1 Fe1 S1 101.03(15)
S2 Fe1 S1 84.58(4)
C2 Fe1 Fe2 102.95(14)
C3 Fe1 Fe2 102.24(14)
C1 Fe1 Fe2 145.83(14)
S2 Fe1 Fe2 56.26(3)
S1 Fe1 Fe2 56.06(3)
C7 S2 Fe1 108.46(15)
C7 S2 Fe2 116.94(15)
Fe1 S2 Fe2 67.81(3)
C6 S1 Fe2 116.54(16)
C6 S1 Fe1 109.69(16)
Fe2 S1 Fe1 67.74(4)
C22 P1 C9 103.00(19)
C22 P1 C20 103.07(19)
C9 P1 C20 101.19(19)
C22 P1 Fe2 116.25(13)
C9 P1 Fe2 117.65(13)
C20 P1 Fe2 113.55(13)
C14 C9 C10 117.4(4)
C14 C9 P1 120.0(3)
C10 C9 P1 122.5(3)
C19 C20 C15 118.8(4)
C19 C20 P1 120.3(3)
C15 C20 P1 120.6(3)
C26 C21 C22 120.8(4)
C26 C21 H22A 119.6
C22 C21 H22A 119.6
C24 C23 C22 120.8(4)
C24 C23 H23A 119.6
C22 C23 H23A 119.6
C7 C8 C6 115.6(4)
C7 C8 H21A 108.4
C6 C8 H21A 108.4
C7 C8 H21B 108.4
C6 C8 H21B 108.4
H21A C8 H21B 107.5
C16 C15 C20 120.0(4)
C16 C15 H20A 120.0
C20 C15 H20A 120.0
C14 C13 C12 121.4(4)
C14 C13 H19A 119.3
C12 C13 H19A 119.3
O3 C3 Fe1 177.3(4)
C8 C7 S2 116.6(3)
C8 C7 H17A 108.1
S2 C7 H17A 108.1
C8 C7 H17B 108.1
S2 C7 H17B 108.1
H17A C7 H17B 107.3
O2 C2 Fe1 178.0(4)
N1 C12 C11 117.5(6)
N1 C12 C13 124.9(6)
C11 C12 C13 117.4(4)
O1 C1 Fe1 178.3(4)
C21 C22 C23 118.5(4)
C21 C22 P1 119.0(3)
C23 C22 P1 122.4(3)
O4 C4 Fe2 177.8(4)
O5 C5 Fe2 176.7(4)
C8 C6 S1 116.7(3)
C8 C6 H10A 108.1
S1 C6 H10A 108.1
C8 C6 H10B 108.1
S1 C6 H10B 108.1
H10A C6 H10B 107.3
C11 C10 C9 120.7(4)
C11 C10 H9A 119.7
C9 C10 H9A 119.7
C20 C19 C18 121.6(4)
C20 C19 H8A 119.2
C18 C19 H8A 119.2
C13 C14 C9 121.2(4)
C13 C14 H7A 119.4
C9 C14 H7A 119.4
C19 C18 C17 119.1(5)
C19 C18 H6A 120.4
C17 C18 H6A 120.4
C17 C16 C15 121.0(4)
C17 C16 H5A 119.5
C15 C16 H5A 119.5
C21 C26 C25 120.9(4)
C21 C26 H4A 119.6
C25 C26 H4A 119.6
C12 C11 C10 121.8(4)
C12 C11 H3A 119.1
C10 C11 H3A 119.1
C16 C17 C18 119.4(4)
C16 C17 H2A 120.3
C18 C17 H2A 120.3
N2 C25 C24 125.2(6)
N2 C25 C26 116.2(5)
C24 C25 C26 118.5(4)
C23 C24 C25 120.5(5)
C23 C24 H24A 119.7
C25 C24 H24A 119.7
C25 N2 H2B 120.0
C25 N2 H2C 120.0
H2B N2 H2C 120.0
C12 N1 H1A 120.0
C12 N1 H1B 120.0
H1A N1 H1B 120.0

loop_
_geom_bond_atom_site_label_1
_geom_bond_atom_site_label_2
_geom_bond_distance
Fe2 C5 1.772(5)
Fe2 C4 1.775(5)
Fe2 P1 2.2501(11)
Fe2 S1 2.2638(12)
Fe2 S2 2.2679(12)
Fe2 Fe1 2.5254(8)
Fe1 C2 1.783(5)
Fe1 C3 1.798(5)
Fe1 C1 1.809(5)
Fe1 S2 2.2596(11)
Fe1 S1 2.2677(12)
S2 C7 1.831(4)
S1 C6 1.834(5)
P1 C22 1.823(4)
P1 C9 1.829(4)
P1 C20 1.844(4)
O2 C2 1.159(5)
C9 C14 1.389(6)
C9 C10 1.391(6)
C20 C19 1.382(6)
C20 C15 1.401(6)
O4 C4 1.140(6)
O3 C3 1.144(5)
O5 C5 1.149(5)
C21 C26 1.377(6)
C21 C22 1.393(6)
C21 H22A 0.9300
C23 C24 1.383(6)
C23 C22 1.403(6)
C23 H23A 0.9300
O1 C1 1.132(5)
C8 C7 1.504(6)
C8 C6 1.512(6)
C8 H21A 0.9700
C8 H21B 0.9700
C15 C16 1.385(6)
C15 H20A 0.9300
C13 C14 1.381(6)
C13 C12 1.388(7)
C13 H19A 0.9300
C7 H17A 0.9700
C7 H17B 0.9700
C12 N1 1.307(10)
C12 C11 1.375(7)
C6 H10A 0.9700
C6 H10B 0.9700
C10 C11 1.390(6)
C10 H9A 0.9300
C19 C18 1.387(6)
C19 H8A 0.9300
C14 H7A 0.9300
C18 C17 1.408(6)
C18 H6A 0.9300
C16 C17 1.379(7)
C16 H5A 0.9300
C26 C25 1.402(7)
C26 H4A 0.9300
C11 H3A 0.9300
C17 H2A 0.9300
C25 N2 1.332(8)
C25 C24 1.396(7)
C24 H24A 0.9300
N2 H2B 0.8600
N2 H2C 0.8600
N1 H1A 0.8600
N1 H1B 0.8600
